data_4304294
loop_
_publ_author_name
'Jacob Schneider'
'Young-A Lee'
'Javier P\'erez'
'William W. Brennessel'
'Christine Flaschenriem'
'Richard Eisenberg'

_publ_section_title
;
Strong Intra- and Intermolecular Aurophilic Interactions in a New Series of
Brilliantly Luminescent Dinuclear Cationic and Neutral Au(I)
Benzimidazolethiolate Complexes
;
_journal_name_full 'Inorganic Chemistry'
_journal_page_first 957
_journal_page_last 968
_journal_paper_doi 10.1021/ic701763x
_journal_volume 47
_journal_year 2008
_chemical_formula_moiety 'C66 H56 Au4 N4 P4 S2, 4(C H4 O), H2 O'
_chemical_formula_sum 'C70 H74 Au4 N4 O5 P4 S2'
_chemical_formula_weight 2027.20
_chemical_name_common eisjs27
_chemical_name_systematic
;
 ?
;
_space_group_IT_number 15
_symmetry_cell_setting monoclinic
_symmetry_space_group_name_Hall '-C 2yc'
_symmetry_space_group_name_H-M 'C 1 2/c 1'
_atom_sites_solution_hydrogens geom
_atom_sites_solution_primary direct
_atom_sites_solution_secondary difmap
_audit_creation_method SHELXL-97
_cell_angle_alpha 90.00
_cell_angle_beta 124.571(2)
_cell_angle_gamma 90.00
_cell_formula_units_Z 8
_cell_length_a 34.066(6)
_cell_length_b 17.125(3)
_cell_length_c 29.566(5)
_cell_measurement_reflns_used 3922
_cell_measurement_temperature 100.0(1)
_cell_measurement_theta_max 31.76
_cell_measurement_theta_min 2.79
_cell_volume 14203(4)
_computing_cell_refinement 'SAINT (Bruker, 2006)'
_computing_data_collection 'APEX2 (Bruker, 2006)'
_computing_data_reduction 'SAINT (Bruker, 2006)'
_computing_molecular_graphics 'SHELXTL (Bruker, 2000)'
_computing_publication_material 'SHELXTL (Bruker, 2000)'
_computing_structure_refinement 'SHELXL-97 (Sheldrick, 1997)'
_computing_structure_solution 'SIR97 (Altomare et al., 1999)'
_diffrn_ambient_temperature 100.0(1)
_diffrn_measured_fraction_theta_full 0.999
_diffrn_measured_fraction_theta_max 0.999
_diffrn_measurement_device_type 'Bruker SMART APEX II CCD Platform'
_diffrn_measurement_method 'area detector, \w scans per \f'
_diffrn_radiation_monochromator graphite
_diffrn_radiation_source 'fine-focus sealed tube'
_diffrn_radiation_type MoK\a
_diffrn_radiation_wavelength 0.71073
_diffrn_reflns_av_R_equivalents 0.0880
_diffrn_reflns_av_sigmaI/netI 0.0763
_diffrn_reflns_limit_h_max 48
_diffrn_reflns_limit_h_min -48
_diffrn_reflns_limit_k_max 24
_diffrn_reflns_limit_k_min -24
_diffrn_reflns_limit_l_max 42
_diffrn_reflns_limit_l_min -42
_diffrn_reflns_number 113219
_diffrn_reflns_theta_full 30.51
_diffrn_reflns_theta_max 30.51
_diffrn_reflns_theta_min 1.39
_exptl_absorpt_coefficient_mu 8.437
_exptl_absorpt_correction_T_max 0.7189
_exptl_absorpt_correction_T_min 0.1318
_exptl_absorpt_correction_type multi-scan
_exptl_absorpt_process_details 'SADABS (Blessing, 1995)'
_exptl_crystal_colour 'pale yellow'
_exptl_crystal_density_diffrn 1.896
_exptl_crystal_density_method 'not measured'
_exptl_crystal_description plate
_exptl_crystal_F_000 7760
_exptl_crystal_size_max 0.38
_exptl_crystal_size_mid 0.16
_exptl_crystal_size_min 0.04
_refine_diff_density_max 5.342
_refine_diff_density_min -2.387
_refine_diff_density_rms 0.218
_refine_ls_extinction_method none
_refine_ls_goodness_of_fit_ref 1.056
_refine_ls_hydrogen_treatment constr
_refine_ls_matrix_type full
_refine_ls_number_parameters 757
_refine_ls_number_reflns 21658
_refine_ls_number_restraints 9
_refine_ls_restrained_S_all 1.056
_refine_ls_R_factor_all 0.1433
_refine_ls_R_factor_gt 0.0596
_refine_ls_shift/su_max 0.001
_refine_ls_shift/su_mean 0.000
_refine_ls_structure_factor_coef Fsqd
_refine_ls_weighting_details 'calc w=1/[\s^2^(Fo^2^)+(0.0556P)^2^+270.1693P] where P=(Fo^2^+2Fc^2^)/3'
_refine_ls_weighting_scheme calc
_refine_ls_wR_factor_gt 0.1312
_refine_ls_wR_factor_ref 0.1725
_reflns_number_gt 11041
_reflns_number_total 21658
_reflns_threshold_expression >2sigma(I)
_cod_data_source_file ic701763x-file002_6.cif
_cod_data_source_block eisjs27
_cod_database_code 4304294

loop_
_symmetry_equiv_pos_as_xyz
'x, y, z'
'-x, y, -z+1/2'
'x+1/2, y+1/2, z'
'-x+1/2, y+1/2, -z+1/2'
'-x, -y, -z'
'x, -y, z-1/2'
'-x+1/2, -y+1/2, -z'
'x+1/2, -y+1/2, z-1/2'

loop_
_atom_site_label
_atom_site_type_symbol
_atom_site_fract_x
_atom_site_fract_y
_atom_site_fract_z
_atom_site_U_iso_or_equiv
_atom_site_adp_type
_atom_site_occupancy
_atom_site_symmetry_multiplicity
_atom_site_calc_flag
_atom_site_refinement_flags
_atom_site_disorder_assembly
_atom_site_disorder_group
Au1 Au 0.453669(14) 0.68895(2) 0.197890(18) 0.04944(13) Uani 1 1 d . . .
Au2 Au 0.355117(14) 0.64194(2) 0.14297(2) 0.05892(15) Uani 1 1 d . B .
S1 S 0.43887(11) 0.79457(16) 0.23427(17) 0.0722(11) Uani 1 1 d . . .
P1 P 0.46872(10) 0.59001(17) 0.15831(13) 0.0510(7) Uani 1 1 d D . .
P2 P 0.36337(10) 0.54131(16) 0.10029(14) 0.0578(9) Uani 1 1 d D . .
N1 N 0.3472(3) 0.7322(5) 0.1836(4) 0.055(3) Uani 1 1 d . . .
N2 N 0.3657(4) 0.8379(6) 0.2384(5) 0.069(3) Uani 1 1 d . . .
C1 C 0.3811(4) 0.7861(6) 0.2184(5) 0.062(4) Uani 1 1 d . B .
C2 C 0.3078(4) 0.7484(7) 0.1831(5) 0.056(3) Uani 1 1 d . A .
C3 C 0.2632(4) 0.7131(7) 0.1560(5) 0.061(3) Uani 1 1 d . . .
H3A H 0.2559 0.6693 0.1328 0.074 Uiso 1 1 calc R B .
C4 C 0.2294(4) 0.7429(8) 0.1637(6) 0.068(4) Uani 1 1 d D A .
H4A H 0.1985 0.7204 0.1454 0.081 Uiso 0.39(3) 1 calc PR A 5
C5 C 0.2419(5) 0.8079(9) 0.1993(6) 0.073(4) Uani 1 1 d D . .
H5A H 0.2191 0.8281 0.2051 0.088 Uiso 0.61(3) 1 calc PR A 1
C6 C 0.2863(5) 0.8424(8) 0.2258(5) 0.066(4) Uani 1 1 d . A .
H6A H 0.2939 0.8858 0.2494 0.079 Uiso 1 1 calc R . .
C7 C 0.3192(5) 0.8133(7) 0.2176(6) 0.066(4) Uani 1 1 d . A .
C8 C 0.1779(6) 0.7113(15) 0.1277(8) 0.074(8) Uani 0.61(3) 1 d PD A 1
H8A H 0.1787 0.6549 0.1227 0.110 Uiso 0.61(3) 1 calc PR A 1
H8B H 0.1608 0.7372 0.0918 0.110 Uiso 0.61(3) 1 calc PR A 1
H8C H 0.1616 0.7219 0.1457 0.110 Uiso 0.61(3) 1 calc PR A 1
C8' C 0.2060(12) 0.848(2) 0.2077(16) 0.083(13) Uani 0.39(3) 1 d PD A 5
H8D H 0.1778 0.8149 0.1928 0.124 Uiso 0.39(3) 1 calc PR A 5
H8E H 0.1965 0.8985 0.1886 0.124 Uiso 0.39(3) 1 calc PR A 5
H8F H 0.2208 0.8566 0.2470 0.124 Uiso 0.39(3) 1 calc PR A 5
C9 C 0.4254(3) 0.5096(6) 0.1374(5) 0.051(3) Uani 1 1 d . B .
H9A H 0.4286 0.4729 0.1139 0.061 Uiso 1 1 calc R . .
H9B H 0.4334 0.4808 0.1707 0.061 Uiso 1 1 calc R . .
C10 C 0.468(2) 0.621(3) 0.1001(15) 0.080(4) Uani 0.53(4) 1 d PGD B 1
C11 C 0.4902(18) 0.573(2) 0.0835(12) 0.092(6) Uani 0.53(4) 1 d PG B 1
H11 H 0.5045 0.5255 0.1023 0.110 Uiso 0.53(4) 1 calc PR B 1
C12 C 0.4918(13) 0.5948(16) 0.0393(13) 0.081(5) Uani 0.53(4) 1 d PG B 1
H12 H 0.5072 0.5620 0.0279 0.097 Uiso 0.53(4) 1 calc PR B 1
C13 C 0.4709(12) 0.6643(16) 0.0117(8) 0.080(4) Uani 0.53(4) 1 d PG B 1
H13 H 0.4720 0.6791 -0.0185 0.096 Uiso 0.53(4) 1 calc PR B 1
C14 C 0.4483(14) 0.7122(17) 0.0283(15) 0.092(6) Uani 0.53(4) 1 d PG B 1
H14 H 0.4340 0.7597 0.0095 0.110 Uiso 0.53(4) 1 calc PR B 1
C15 C 0.447(2) 0.690(3) 0.073(2) 0.081(5) Uani 0.53(4) 1 d PG B 1
H15 H 0.4313 0.7232 0.0839 0.097 Uiso 0.53(4) 1 calc PR B 1
C10' C 0.465(3) 0.622(3) 0.0986(15) 0.080(4) Uani 0.47(4) 1 d PGD B 5
C11' C 0.480(2) 0.582(2) 0.0702(14) 0.092(6) Uani 0.47(4) 1 d PG B 5
H11' H 0.4958 0.5332 0.0833 0.110 Uiso 0.47(4) 1 calc PR B 5
C12' C 0.4724(14) 0.6139(17) 0.0225(13) 0.081(5) Uani 0.47(4) 1 d PG B 5
H12' H 0.4827 0.5866 0.0030 0.097 Uiso 0.47(4) 1 calc PR B 5
C13' C 0.4494(13) 0.6854(17) 0.0032(8) 0.080(4) Uani 0.47(4) 1 d PG B 5
H13' H 0.4441 0.7071 -0.0294 0.096 Uiso 0.47(4) 1 calc PR B 5
C14' C 0.4343(17) 0.725(2) 0.0316(19) 0.092(6) Uani 0.47(4) 1 d PG B 5
H14' H 0.4186 0.7742 0.0185 0.110 Uiso 0.47(4) 1 calc PR B 5
C15' C 0.442(3) 0.694(3) 0.079(2) 0.081(5) Uani 0.47(4) 1 d PG B 5
H15' H 0.4317 0.7207 0.0988 0.097 Uiso 0.47(4) 1 calc PR B 5
C16 C 0.5264(4) 0.5429(7) 0.1996(6) 0.062(4) Uani 1 1 d . B .
C17 C 0.5671(4) 0.5865(9) 0.2130(7) 0.084(5) Uani 1 1 d . . .
H17A H 0.5637 0.6392 0.2013 0.101 Uiso 1 1 calc R B .
C18 C 0.6115(5) 0.5524(10) 0.2431(8) 0.098(6) Uani 1 1 d . B .
H18A H 0.6389 0.5817 0.2525 0.118 Uiso 1 1 calc R . .
C19 C 0.6163(5) 0.4764(9) 0.2595(7) 0.093(6) Uani 1 1 d . . .
H19A H 0.6471 0.4535 0.2797 0.111 Uiso 1 1 calc R B .
C20 C 0.5782(4) 0.4323(8) 0.2477(6) 0.079(5) Uani 1 1 d . B .
H20A H 0.5826 0.3797 0.2599 0.095 Uiso 1 1 calc R . .
C21 C 0.5327(4) 0.4654(8) 0.2175(6) 0.071(4) Uani 1 1 d . . .
H21A H 0.5059 0.4352 0.2092 0.086 Uiso 1 1 calc R B .
C22 C 0.3497(7) 0.5558(10) 0.0319(5) 0.080(5) Uani 0.629(16) 1 d PGD B 1
C23 C 0.3755(6) 0.5232(9) 0.0134(5) 0.086(6) Uani 0.629(16) 1 d PG B 1
H23 H 0.4004 0.4871 0.0359 0.104 Uiso 0.629(16) 1 calc PR B 1
C24 C 0.3649(6) 0.5433(9) -0.0379(6) 0.083(6) Uani 0.629(16) 1 d PG B 1
H24 H 0.3825 0.5210 -0.0506 0.099 Uiso 0.629(16) 1 calc PR B 1
C25 C 0.3284(6) 0.5960(8) -0.0708(4) 0.080(5) Uani 0.629(16) 1 d PG B 1
H25 H 0.3212 0.6097 -0.1059 0.095 Uiso 0.629(16) 1 calc PR B 1
C26 C 0.3026(5) 0.6286(8) -0.0523(5) 0.086(6) Uani 0.629(16) 1 d PG B 1
H26 H 0.2777 0.6647 -0.0747 0.104 Uiso 0.629(16) 1 calc PR B 1
C27 C 0.3132(6) 0.6085(9) -0.0009(6) 0.083(6) Uani 0.629(16) 1 d PG B 1
H27 H 0.2956 0.6308 0.0117 0.099 Uiso 0.629(16) 1 calc PR B 1
C22' C 0.3382(11) 0.5764(18) 0.0313(6) 0.080(5) Uani 0.371(16) 1 d PGD B 5
C23' C 0.3593(8) 0.5523(16) 0.0049(9) 0.086(6) Uani 0.371(16) 1 d PG B 5
H23' H 0.3881 0.5230 0.0245 0.104 Uiso 0.371(16) 1 calc PR B 5
C24' C 0.3384(10) 0.5711(15) -0.0499(10) 0.083(6) Uani 0.371(16) 1 d PG B 5
H24' H 0.3529 0.5546 -0.0679 0.099 Uiso 0.371(16) 1 calc PR B 5
C25' C 0.2964(11) 0.6139(14) -0.0785(5) 0.080(5) Uani 0.371(16) 1 d PG B 5
H25' H 0.2821 0.6268 -0.1160 0.095 Uiso 0.371(16) 1 calc PR B 5
C26' C 0.2752(9) 0.6380(14) -0.0522(8) 0.086(6) Uani 0.371(16) 1 d PG B 5
H26' H 0.2464 0.6673 -0.0717 0.104 Uiso 0.371(16) 1 calc PR B 5
C27' C 0.2961(11) 0.6192(17) 0.0027(9) 0.083(6) Uani 0.371(16) 1 d PG B 5
H27' H 0.2816 0.6357 0.0207 0.099 Uiso 0.371(16) 1 calc PR B 5
C28 C 0.3292(4) 0.4554(6) 0.0941(5) 0.056(3) Uani 1 1 d . B .
C29 C 0.2906(5) 0.4658(7) 0.0970(8) 0.096(6) Uani 1 1 d . . .
H29A H 0.2835 0.5160 0.1042 0.116 Uiso 1 1 calc R B .
C30 C 0.2622(4) 0.4023(8) 0.0892(7) 0.082(5) Uani 1 1 d . B .
H30A H 0.2350 0.4096 0.0900 0.099 Uiso 1 1 calc R . .
C31 C 0.2728(4) 0.3304(7) 0.0807(6) 0.065(4) Uani 1 1 d . . .
H31A H 0.2543 0.2868 0.0780 0.078 Uiso 1 1 calc R B .
C32 C 0.3104(5) 0.3203(6) 0.0760(7) 0.076(4) Uani 1 1 d . B .
H32A H 0.3160 0.2703 0.0668 0.092 Uiso 1 1 calc R . .
C33 C 0.3402(4) 0.3821(7) 0.0844(6) 0.063(4) Uani 1 1 d . . .
H33A H 0.3673 0.3743 0.0835 0.076 Uiso 1 1 calc R B .
Au3 Au 0.449596(14) 0.18735(2) 0.203091(19) 0.04821(12) Uani 1 1 d . . .
Au4 Au 0.380034(14) 0.13866(2) 0.090837(18) 0.04552(12) Uani 1 1 d . D .
S2 S 0.46849(12) 0.29268(16) 0.17045(16) 0.0692(10) Uani 1 1 d . . .
P3 P 0.42642(10) 0.08995(15) 0.23516(12) 0.0441(7) Uani 1 1 d . . .
P4 P 0.35415(9) 0.03812(14) 0.11591(11) 0.0393(6) Uani 1 1 d D . .
N3 N 0.4042(3) 0.2286(5) 0.0666(5) 0.055(3) Uani 1 1 d . . .
N4 N 0.4469(4) 0.3352(6) 0.0734(5) 0.075(4) Uani 1 1 d . . .
C34 C 0.4384(4) 0.2843(7) 0.0994(6) 0.061(3) Uani 1 1 d . D .
C35 C 0.3918(4) 0.2445(7) 0.0147(6) 0.062(3) Uani 1 1 d . C .
C36 C 0.3612(5) 0.2068(8) -0.0337(6) 0.068(4) Uani 1 1 d . . .
H36A H 0.3438 0.1619 -0.0360 0.081 Uiso 1 1 calc R D .
C37 C 0.3574(5) 0.2381(10) -0.0790(6) 0.078(4) Uani 1 1 d D C .
H37A H 0.3356 0.2140 -0.1135 0.094 Uiso 0.45(3) 1 calc PR C 5
C38 C 0.3823(6) 0.3009(11) -0.0782(8) 0.092(6) Uani 1 1 d D . .
H38A H 0.3789 0.3187 -0.1106 0.111 Uiso 0.55(3) 1 calc PR C 1
C39 C 0.4125(6) 0.3375(10) -0.0287(9) 0.093(6) Uani 1 1 d . C .
H39A H 0.4300 0.3819 -0.0270 0.111 Uiso 1 1 calc R . .
C40 C 0.4180(5) 0.3112(8) 0.0190(8) 0.077(5) Uani 1 1 d . C .
C41 C 0.3226(9) 0.2006(15) -0.1357(9) 0.081(10) Uani 0.55(3) 1 d PD C 1
H41A H 0.3101 0.1519 -0.1312 0.121 Uiso 0.55(3) 1 calc PR C 1
H41B H 0.3395 0.1895 -0.1530 0.121 Uiso 0.55(3) 1 calc PR C 1
H41C H 0.2962 0.2366 -0.1589 0.121 Uiso 0.55(3) 1 calc PR C 1
C41' C 0.3690(16) 0.317(2) -0.1366(12) 0.115(18) Uani 0.45(3) 1 d PD C 5
H41D H 0.3377 0.3424 -0.1583 0.172 Uiso 0.45(3) 1 calc PR C 5
H41E H 0.3681 0.2680 -0.1540 0.172 Uiso 0.45(3) 1 calc PR C 5
H41F H 0.3929 0.3519 -0.1344 0.172 Uiso 0.45(3) 1 calc PR C 5
C42 C 0.3998(3) 0.0077(5) 0.1862(4) 0.040(2) Uani 1 1 d . D .
H42A H 0.4254 -0.0202 0.1864 0.048 Uiso 1 1 calc R . .
H42B H 0.3855 -0.0293 0.1986 0.048 Uiso 1 1 calc R . .
C43 C 0.4716(4) 0.0462(6) 0.3004(5) 0.047(3) Uani 1 1 d . . .
C44 C 0.4908(5) 0.0922(7) 0.3476(5) 0.063(3) Uani 1 1 d . . .
H44A H 0.4807 0.1448 0.3446 0.075 Uiso 1 1 calc R . .
C45 C 0.5246(5) 0.0609(8) 0.3986(5) 0.064(4) Uani 1 1 d . . .
H45A H 0.5367 0.0919 0.4306 0.077 Uiso 1 1 calc R . .
C46 C 0.5411(4) -0.0148(9) 0.4039(5) 0.064(4) Uani 1 1 d . . .
H46A H 0.5649 -0.0351 0.4391 0.077 Uiso 1 1 calc R . .
C47 C 0.5225(4) -0.0602(7) 0.3573(5) 0.060(3) Uani 1 1 d . . .
H47A H 0.5333 -0.1123 0.3603 0.072 Uiso 1 1 calc R . .
C48 C 0.4881(4) -0.0296(6) 0.3064(5) 0.050(3) Uani 1 1 d . . .
H48A H 0.4755 -0.0614 0.2747 0.061 Uiso 1 1 calc R . .
C49 C 0.3809(4) 0.1246(7) 0.2442(5) 0.056(3) Uani 1 1 d . . .
C50 C 0.3714(5) 0.0842(8) 0.2772(6) 0.068(4) Uani 1 1 d . . .
H50A H 0.3903 0.0404 0.2978 0.081 Uiso 1 1 calc R . .
C51 C 0.3340(6) 0.1084(10) 0.2800(7) 0.085(5) Uani 1 1 d . . .
H51A H 0.3279 0.0823 0.3038 0.102 Uiso 1 1 calc R . .
C52 C 0.3055(5) 0.1707(10) 0.2483(6) 0.079(4) Uani 1 1 d . . .
H52A H 0.2790 0.1854 0.2490 0.095 Uiso 1 1 calc R . .
C53 C 0.3156(5) 0.2116(9) 0.2153(6) 0.073(4) Uani 1 1 d . . .
H53A H 0.2964 0.2549 0.1942 0.088 Uiso 1 1 calc R . .
C54 C 0.3534(4) 0.1893(7) 0.2134(5) 0.055(3) Uani 1 1 d . . .
H54A H 0.3608 0.2175 0.1915 0.066 Uiso 1 1 calc R . .
C55 C 0.3000(4) 0.0566(6) 0.1118(5) 0.050(3) Uani 1 1 d . D .
C56 C 0.2911(4) 0.0204(8) 0.1475(6) 0.066(4) Uani 1 1 d . . .
H56A H 0.3131 -0.0164 0.1738 0.079 Uiso 1 1 calc R D .
C57 C 0.2501(5) 0.0386(9) 0.1440(8) 0.081(5) Uani 1 1 d . D .
H57A H 0.2444 0.0155 0.1690 0.097 Uiso 1 1 calc R . .
C58 C 0.2176(5) 0.0891(10) 0.1054(8) 0.093(6) Uani 1 1 d . . .
H58A H 0.1895 0.1006 0.1035 0.112 Uiso 1 1 calc R D .
C59 C 0.2250(5) 0.1236(8) 0.0692(7) 0.082(5) Uani 1 1 d . D .
H59A H 0.2015 0.1573 0.0415 0.099 Uiso 1 1 calc R . .
C60 C 0.2670(4) 0.1094(7) 0.0729(6) 0.067(4) Uani 1 1 d . . .
H60A H 0.2731 0.1354 0.0490 0.080 Uiso 1 1 calc R D .
C61 C 0.3425(9) -0.0462(7) 0.0725(7) 0.044(3) Uani 0.551(19) 1 d PGD D 1
C62 C 0.3469(7) -0.1218(9) 0.0919(5) 0.061(3) Uani 0.551(19) 1 d PG D 1
H62 H 0.3562 -0.1303 0.1284 0.073 Uiso 0.551(19) 1 calc PR D 1
C63 C 0.3378(8) -0.1851(6) 0.0577(6) 0.053(3) Uani 0.551(19) 1 d PG D 1
H63 H 0.3408 -0.2368 0.0710 0.063 Uiso 0.551(19) 1 calc PR D 1
C64 C 0.3242(6) -0.1727(6) 0.0042(5) 0.044(3) Uani 0.551(19) 1 d PG D 1
H64 H 0.3179 -0.2159 -0.0191 0.053 Uiso 0.551(19) 1 calc PR D 1
C65 C 0.3198(9) -0.0970(8) -0.0152(5) 0.061(3) Uani 0.551(19) 1 d PG D 1
H65 H 0.3105 -0.0886 -0.0517 0.073 Uiso 0.551(19) 1 calc PR D 1
C66 C 0.3290(11) -0.0338(5) 0.0190(8) 0.053(3) Uani 0.551(19) 1 d PG D 1
H66 H 0.3260 0.0179 0.0057 0.063 Uiso 0.551(19) 1 calc PR D 1
C61' C 0.3381(11) -0.0498(9) 0.0741(9) 0.044(3) Uani 0.449(19) 1 d PGD D 5
C62' C 0.3243(9) -0.1194(12) 0.0853(6) 0.061(3) Uani 0.449(19) 1 d PG D 5
H62' H 0.3264 -0.1252 0.1186 0.073 Uiso 0.449(19) 1 calc PR D 5
C63' C 0.3075(9) -0.1807(9) 0.0479(7) 0.053(3) Uani 0.449(19) 1 d PG D 5
H63' H 0.2980 -0.2283 0.0556 0.063 Uiso 0.449(19) 1 calc PR D 5
C64' C 0.3044(8) -0.1722(8) -0.0007(6) 0.044(3) Uani 0.449(19) 1 d PG D 5
H64' H 0.2929 -0.2141 -0.0263 0.053 Uiso 0.449(19) 1 calc PR D 5
C65' C 0.3183(11) -0.1026(10) -0.0119(7) 0.061(3) Uani 0.449(19) 1 d PG D 5
H65' H 0.3162 -0.0968 -0.0452 0.073 Uiso 0.449(19) 1 calc PR D 5
C66' C 0.3351(13) -0.0414(8) 0.0255(10) 0.053(3) Uani 0.449(19) 1 d PG D 5
H66' H 0.3446 0.0062 0.0178 0.063 Uiso 0.449(19) 1 calc PR D 5
O1 O 0.4137(3) 0.8945(6) 0.3440(4) 0.082(3) Uani 1 1 d . . .
H1O H 0.3993 0.8804 0.3111 0.098 Uiso 1 1 calc R . .
C67 C 0.4456(7) 0.8350(12) 0.3785(8) 0.111(7) Uani 1 1 d . . .
H67A H 0.4370 0.8170 0.4033 0.166 Uiso 1 1 calc R . .
H67B H 0.4782 0.8557 0.4001 0.166 Uiso 1 1 calc R . .
H67C H 0.4436 0.7912 0.3560 0.166 Uiso 1 1 calc R . .
O2 O 0.3773(5) 0.9808(8) 0.3873(6) 0.118(4) Uani 1 1 d . . .
H2O H 0.3822 0.9787 0.3624 0.141 Uiso 1 1 calc R . .
C68 C 0.4155(12) 1.021(2) 0.4333(10) 0.27(2) Uani 1 1 d . . .
H68A H 0.4399 1.0330 0.4267 0.404 Uiso 1 1 calc R . .
H68B H 0.4294 0.9872 0.4659 0.404 Uiso 1 1 calc R . .
H68C H 0.4037 1.0689 0.4393 0.404 Uiso 1 1 calc R . .
O3 O 0.2913(6) 1.0114(9) 0.3681(7) 0.144(6) Uani 1 1 d . . .
H3O H 0.3171 1.0009 0.3721 0.173 Uiso 1 1 calc R . .
C69 C 0.2524(8) 1.0000(14) 0.3115(11) 0.142(10) Uani 1 1 d . . .
H69A H 0.2262 1.0355 0.3021 0.213 Uiso 1 1 calc R . .
H69B H 0.2412 0.9459 0.3061 0.213 Uiso 1 1 calc R . .
H69C H 0.2633 1.0108 0.2877 0.213 Uiso 1 1 calc R . .
O4 O 0.5398(4) 0.3723(7) 0.1111(5) 0.102(4) Uani 1 1 d . . .
H4O H 0.5108 0.3660 0.0983 0.123 Uiso 1 1 calc R . .
C70 C 0.5667(7) 0.3007(13) 0.1409(10) 0.130(8) Uani 1 1 d . . .
H70A H 0.5509 0.2550 0.1174 0.195 Uiso 1 1 calc R . .
H70B H 0.5675 0.2953 0.1745 0.195 Uiso 1 1 calc R . .
H70C H 0.5993 0.3045 0.1506 0.195 Uiso 1 1 calc R . .
O5 O 0.5982(9) 0.4848(12) 0.1112(12) 0.270(14) Uani 1 1 d . . .
H5OA H 0.5856 0.4418 0.1110 0.324 Uiso 1 1 d R . .
H5OB H 0.6226 0.4937 0.1434 0.324 Uiso 1 1 d R . .

loop_
_atom_site_aniso_label
_atom_site_aniso_U_11
_atom_site_aniso_U_22
_atom_site_aniso_U_33
_atom_site_aniso_U_23
_atom_site_aniso_U_13
_atom_site_aniso_U_12
Au1 0.0349(2) 0.02336(17) 0.0613(3) -0.00047(17) 0.01009(18) -0.00224(14)
Au2 0.0336(2) 0.02425(18) 0.0817(3) -0.00120(19) 0.0105(2) -0.00080(15)
S1 0.0418(15) 0.0290(13) 0.113(3) -0.0183(15) 0.0242(17) -0.0010(11)
P1 0.0388(14) 0.0404(14) 0.0595(18) -0.0094(13) 0.0193(14) -0.0111(12)
P2 0.0382(14) 0.0282(13) 0.067(2) 0.0009(13) 0.0062(14) -0.0053(11)
N1 0.050(5) 0.024(4) 0.067(6) 0.004(4) 0.020(5) 0.002(4)
N2 0.050(6) 0.032(5) 0.101(9) -0.006(5) 0.029(6) 0.003(4)
C1 0.047(6) 0.024(5) 0.076(8) 0.006(5) 0.012(6) 0.003(4)
C2 0.037(6) 0.043(6) 0.061(7) 0.014(5) 0.011(5) 0.004(5)
C3 0.057(7) 0.044(6) 0.072(8) 0.007(6) 0.030(7) -0.007(5)
C4 0.053(7) 0.070(9) 0.072(9) 0.019(7) 0.031(7) -0.003(7)
C5 0.070(9) 0.081(10) 0.064(9) 0.021(8) 0.036(8) 0.010(8)
C6 0.051(7) 0.061(8) 0.063(8) -0.007(6) 0.019(6) 0.009(6)
C7 0.056(7) 0.035(6) 0.079(9) 0.003(6) 0.022(7) 0.001(5)
C8 0.061(14) 0.105(19) 0.044(12) 0.013(12) 0.024(11) -0.019(13)
C8' 0.08(3) 0.10(3) 0.09(3) 0.01(2) 0.06(2) 0.00(2)
C9 0.035(5) 0.039(5) 0.054(7) -0.013(5) 0.010(5) -0.015(4)
C10 0.071(10) 0.080(9) 0.075(8) -0.006(7) 0.033(8) -0.032(7)
C11 0.096(19) 0.103(12) 0.080(11) -0.033(9) 0.052(12) -0.044(12)
C12 0.091(13) 0.094(10) 0.054(12) -0.011(8) 0.039(8) -0.038(9)
C13 0.071(10) 0.080(9) 0.075(8) -0.006(7) 0.033(8) -0.032(7)
C14 0.096(19) 0.103(12) 0.080(11) -0.033(9) 0.052(12) -0.044(12)
C15 0.091(13) 0.094(10) 0.054(12) -0.011(8) 0.039(8) -0.038(9)
C10' 0.071(10) 0.080(9) 0.075(8) -0.006(7) 0.033(8) -0.032(7)
C11' 0.096(19) 0.103(12) 0.080(11) -0.033(9) 0.052(12) -0.044(12)
C12' 0.091(13) 0.094(10) 0.054(12) -0.011(8) 0.039(8) -0.038(9)
C13' 0.071(10) 0.080(9) 0.075(8) -0.006(7) 0.033(8) -0.032(7)
C14' 0.096(19) 0.103(12) 0.080(11) -0.033(9) 0.052(12) -0.044(12)
C15' 0.091(13) 0.094(10) 0.054(12) -0.011(8) 0.039(8) -0.038(9)
C16 0.037(6) 0.043(6) 0.082(9) -0.022(6) 0.020(6) -0.004(5)
C17 0.042(7) 0.061(8) 0.131(13) -0.035(9) 0.038(8) -0.017(6)
C18 0.049(8) 0.085(11) 0.151(16) -0.063(11) 0.051(10) -0.020(7)
C19 0.039(7) 0.077(10) 0.135(14) -0.050(10) 0.034(8) -0.003(7)
C20 0.042(7) 0.059(8) 0.106(11) -0.027(8) 0.024(7) 0.005(6)
C21 0.045(7) 0.056(7) 0.092(10) -0.021(7) 0.026(7) -0.007(6)
C22 0.066(9) 0.038(8) 0.067(8) 0.009(6) -0.003(7) -0.005(7)
C23 0.067(11) 0.052(9) 0.066(8) 0.006(7) -0.007(8) -0.016(8)
C24 0.079(12) 0.050(8) 0.065(8) 0.018(6) 0.008(8) -0.004(7)
C25 0.066(9) 0.038(8) 0.067(8) 0.009(6) -0.003(7) -0.005(7)
C26 0.067(11) 0.052(9) 0.066(8) 0.006(7) -0.007(8) -0.016(8)
C27 0.079(12) 0.050(8) 0.065(8) 0.018(6) 0.008(8) -0.004(7)
C22' 0.066(9) 0.038(8) 0.067(8) 0.009(6) -0.003(7) -0.005(7)
C23' 0.067(11) 0.052(9) 0.066(8) 0.006(7) -0.007(8) -0.016(8)
C24' 0.079(12) 0.050(8) 0.065(8) 0.018(6) 0.008(8) -0.004(7)
C25' 0.066(9) 0.038(8) 0.067(8) 0.009(6) -0.003(7) -0.005(7)
C26' 0.067(11) 0.052(9) 0.066(8) 0.006(7) -0.007(8) -0.016(8)
C27' 0.079(12) 0.050(8) 0.065(8) 0.018(6) 0.008(8) -0.004(7)
C28 0.031(5) 0.033(5) 0.064(7) 0.004(5) 0.004(5) 0.000(4)
C29 0.050(8) 0.029(6) 0.173(17) -0.031(8) 0.042(9) -0.006(5)
C30 0.039(6) 0.050(7) 0.128(13) -0.030(8) 0.029(8) -0.012(6)
C31 0.041(6) 0.039(6) 0.082(9) 0.014(6) 0.015(6) 0.000(5)
C32 0.083(9) 0.021(5) 0.149(14) 0.008(7) 0.080(10) 0.007(5)
C33 0.048(7) 0.036(6) 0.097(10) -0.008(6) 0.036(7) -0.005(5)
Au3 0.0430(2) 0.02229(17) 0.0623(3) -0.00009(17) 0.0197(2) -0.00193(15)
Au4 0.0401(2) 0.02419(17) 0.0584(3) 0.00702(17) 0.01969(19) 0.00124(15)
S2 0.0623(19) 0.0294(13) 0.092(2) 0.0100(14) 0.0297(18) -0.0112(13)
P3 0.0446(15) 0.0261(11) 0.0532(16) -0.0054(11) 0.0226(13) -0.0019(11)
P4 0.0342(12) 0.0226(11) 0.0482(15) -0.0022(10) 0.0156(11) -0.0030(9)
N3 0.043(5) 0.040(5) 0.086(7) 0.020(5) 0.040(5) 0.007(4)
N4 0.063(7) 0.055(6) 0.090(9) 0.033(6) 0.033(7) 0.000(5)
C34 0.053(7) 0.043(6) 0.085(9) 0.023(6) 0.038(7) 0.004(5)
C35 0.051(7) 0.054(7) 0.078(9) 0.025(7) 0.034(7) 0.020(6)
C36 0.056(8) 0.066(8) 0.090(10) 0.029(8) 0.046(8) 0.026(7)
C37 0.058(8) 0.095(11) 0.085(10) 0.035(9) 0.042(8) 0.036(8)
C38 0.079(11) 0.113(14) 0.110(14) 0.072(12) 0.070(11) 0.048(10)
C39 0.066(10) 0.092(12) 0.126(15) 0.059(11) 0.058(11) 0.023(9)
C40 0.070(9) 0.055(8) 0.124(13) 0.047(9) 0.066(10) 0.023(7)
C41 0.070(18) 0.069(18) 0.08(2) 0.003(14) 0.033(16) -0.008(13)
C41' 0.15(4) 0.10(3) 0.14(4) 0.03(3) 0.11(4) 0.06(3)
C42 0.028(4) 0.026(4) 0.050(6) 0.004(4) 0.014(4) -0.004(3)
C43 0.045(6) 0.033(5) 0.055(7) 0.004(5) 0.023(5) -0.003(4)
C44 0.073(8) 0.046(6) 0.060(8) -0.013(6) 0.033(7) -0.021(6)
C45 0.068(8) 0.064(8) 0.049(7) -0.004(6) 0.025(6) -0.022(7)
C46 0.053(7) 0.083(10) 0.044(7) 0.012(7) 0.020(6) -0.011(7)
C47 0.051(7) 0.055(7) 0.070(8) 0.014(6) 0.031(6) -0.001(6)
C48 0.046(6) 0.043(6) 0.049(6) -0.002(5) 0.019(5) -0.004(5)
C49 0.054(7) 0.048(6) 0.067(8) -0.010(6) 0.036(6) 0.005(5)
C50 0.070(9) 0.064(8) 0.082(10) -0.004(7) 0.051(8) 0.002(7)
C51 0.099(12) 0.099(12) 0.080(11) 0.000(9) 0.064(10) 0.016(10)
C52 0.071(9) 0.095(12) 0.079(10) -0.017(9) 0.047(9) 0.012(8)
C53 0.081(10) 0.078(9) 0.073(9) -0.010(8) 0.051(8) 0.018(8)
C54 0.066(8) 0.043(6) 0.054(7) -0.011(5) 0.033(6) 0.005(6)
C55 0.038(5) 0.030(5) 0.072(8) -0.014(5) 0.025(6) -0.006(4)
C56 0.053(7) 0.052(7) 0.090(10) -0.017(7) 0.039(7) -0.005(6)
C57 0.064(9) 0.064(9) 0.135(14) -0.031(9) 0.068(10) -0.019(7)
C58 0.044(8) 0.083(11) 0.146(17) -0.045(11) 0.051(10) -0.016(8)
C59 0.042(7) 0.051(8) 0.120(13) -0.030(8) 0.026(8) -0.004(6)
C60 0.041(6) 0.051(7) 0.071(8) -0.021(6) 0.011(6) 0.005(5)
C61 0.042(6) 0.033(4) 0.042(5) -0.006(3) 0.014(4) -0.001(4)
C62 0.087(9) 0.040(5) 0.049(5) 0.001(4) 0.035(6) -0.010(6)
C63 0.073(9) 0.027(4) 0.045(6) 0.003(4) 0.026(7) -0.001(5)
C64 0.042(6) 0.033(4) 0.042(5) -0.006(3) 0.014(4) -0.001(4)
C65 0.087(9) 0.040(5) 0.049(5) 0.001(4) 0.035(6) -0.010(6)
C66 0.073(9) 0.027(4) 0.045(6) 0.003(4) 0.026(7) -0.001(5)
C61' 0.042(6) 0.033(4) 0.042(5) -0.006(3) 0.014(4) -0.001(4)
C62' 0.087(9) 0.040(5) 0.049(5) 0.001(4) 0.035(6) -0.010(6)
C63' 0.073(9) 0.027(4) 0.045(6) 0.003(4) 0.026(7) -0.001(5)
C64' 0.042(6) 0.033(4) 0.042(5) -0.006(3) 0.014(4) -0.001(4)
C65' 0.087(9) 0.040(5) 0.049(5) 0.001(4) 0.035(6) -0.010(6)
C66' 0.073(9) 0.027(4) 0.045(6) 0.003(4) 0.026(7) -0.001(5)
O1 0.063(6) 0.096(8) 0.078(7) 0.007(6) 0.035(5) 0.001(6)
C67 0.101(14) 0.118(15) 0.145(17) 0.044(13) 0.089(14) 0.027(12)
O2 0.124(11) 0.123(11) 0.112(10) 0.011(8) 0.071(9) 0.029(9)
C68 0.22(3) 0.35(5) 0.090(18) -0.07(3) 0.00(2) 0.08(4)
O3 0.154(13) 0.139(13) 0.216(17) -0.087(12) 0.150(14) -0.068(11)
C69 0.115(17) 0.14(2) 0.22(3) -0.072(19) 0.120(19) -0.056(15)
O4 0.081(7) 0.117(10) 0.107(9) 0.001(8) 0.052(7) -0.030(7)
C70 0.112(16) 0.125(18) 0.17(2) 0.040(16) 0.093(16) 0.045(14)
O5 0.39(4) 0.137(17) 0.46(4) 0.08(2) 0.35(4) 0.004(19)

loop_
_atom_type_symbol
_atom_type_description
_atom_type_scat_dispersion_real
_atom_type_scat_dispersion_imag
_atom_type_scat_source
C C 0.0033 0.0016 'International Tables Vol C Tables 4.2.6.8 and 6.1.1.4'
H H 0.0000 0.0000 'International Tables Vol C Tables 4.2.6.8 and 6.1.1.4'
N N 0.0061 0.0033 'International Tables Vol C Tables 4.2.6.8 and 6.1.1.4'
O O 0.0106 0.0060 'International Tables Vol C Tables 4.2.6.8 and 6.1.1.4'
P P 0.1023 0.0942 'International Tables Vol C Tables 4.2.6.8 and 6.1.1.4'
S S 0.1246 0.1234 'International Tables Vol C Tables 4.2.6.8 and 6.1.1.4'
Au Au -2.0133 8.8022 'International Tables Vol C Tables 4.2.6.8 and 6.1.1.4'

loop_
_geom_angle_atom_site_label_1
_geom_angle_atom_site_label_2
_geom_angle_atom_site_label_3
_geom_angle
_geom_angle_site_symmetry_1
_geom_angle_site_symmetry_3
_geom_angle_publ_flag
P1 Au1 S1 176.26(14) . . ?
P1 Au1 Au2 91.86(7) . . ?
S1 Au1 Au2 89.36(8) . . ?
P1 Au1 Au1 96.85(8) . 2_655 ?
S1 Au1 Au1 84.17(8) . 2_655 ?
Au2 Au1 Au1 144.36(3) . 2_655 ?
N1 Au2 P2 178.3(3) . . ?
N1 Au2 Au1 87.6(3) . . ?
P2 Au2 Au1 93.07(8) . . ?
C1 S1 Au1 108.7(4) . . ?
C10 P1 C16 102(2) . . ?
C10 P1 C9 108.9(16) . . ?
C10' P1 C9 107.6(17) . . ?
C16 P1 C9 104.4(5) . . ?
C10 P1 Au1 113(2) . . ?
C10' P1 Au1 112(2) . . ?
C16 P1 Au1 117.4(4) . . ?
C9 P1 Au1 110.8(4) . . ?
C22' P2 C28 106.7(12) . . ?
C22 P2 C28 104.6(7) . . ?
C22' P2 C9 115.1(12) . . ?
C22 P2 C9 100.9(8) . . ?
C28 P2 C9 106.0(5) . . ?
C22' P2 Au2 104.4(10) . . ?
C22 P2 Au2 119.1(6) . . ?
C28 P2 Au2 113.6(5) . . ?
C9 P2 Au2 111.2(4) . . ?
C2 N1 C1 105.9(10) . . ?
C2 N1 Au2 126.8(8) . . ?
C1 N1 Au2 127.3(9) . . ?
C1 N2 C7 103.8(10) . . ?
N2 C1 N1 113.9(11) . . ?
N2 C1 S1 119.5(9) . . ?
N1 C1 S1 126.5(10) . . ?
N1 C2 C3 131.7(12) . . ?
N1 C2 C7 106.8(10) . . ?
C3 C2 C7 121.5(13) . . ?
C4 C3 C2 118.7(13) . . ?
C4 C3 H3A 120.6 . . ?
C2 C3 H3A 120.6 . . ?
C3 C4 C5 118.8(12) . . ?
C3 C4 C8 118.7(16) . . ?
C5 C4 C8 122.1(16) . . ?
C3 C4 H4A 120.6 . . ?
C5 C4 H4A 120.6 . . ?
C6 C5 C4 121.7(13) . . ?
C6 C5 C8' 116(2) . . ?
C4 C5 C8' 123(2) . . ?
C6 C5 H5A 119.2 . . ?
C4 C5 H5A 119.2 . . ?
C7 C6 C5 119.3(13) . . ?
C7 C6 H6A 120.4 . . ?
C5 C6 H6A 120.4 . . ?
C6 C7 N2 130.6(12) . . ?
C6 C7 C2 120.0(12) . . ?
N2 C7 C2 109.5(12) . . ?
C4 C8 H8A 109.5 . . ?
C4 C8 H8B 109.5 . . ?
C4 C8 H8C 109.5 . . ?
C5 C8' H8D 109.5 . . ?
C5 C8' H8E 109.5 . . ?
C5 C8' H8F 109.5 . . ?
P2 C9 P1 114.3(6) . . ?
P2 C9 H9A 108.7 . . ?
P1 C9 H9A 108.7 . . ?
P2 C9 H9B 108.7 . . ?
P1 C9 H9B 108.7 . . ?
H9A C9 H9B 107.6 . . ?
C11 C10 C15 120.0 . . ?
C11 C10 P1 117(4) . . ?
C15 C10 P1 123(4) . . ?
C10 C11 C12 120.0 . . ?
C10 C11 H11 120.0 . . ?
C12 C11 H11 120.0 . . ?
C13 C12 C11 120.0 . . ?
C13 C12 H12 120.0 . . ?
C11 C12 H12 120.0 . . ?
C12 C13 C14 120.0 . . ?
C12 C13 H13 120.0 . . ?
C14 C13 H13 120.0 . . ?
C13 C14 C15 120.0 . . ?
C13 C14 H14 120.0 . . ?
C15 C14 H14 120.0 . . ?
C14 C15 C10 120.0 . . ?
C14 C15 H15 120.0 . . ?
C10 C15 H15 120.0 . . ?
C11' C10' C15' 120.0 . . ?
C11' C10' P1 127(4) . . ?
C15' C10' P1 113(4) . . ?
C10' C11' C12' 120.0 . . ?
C10' C11' H11' 120.0 . . ?
C12' C11' H11' 120.0 . . ?
C13' C12' C11' 120.0 . . ?
C13' C12' H12' 120.0 . . ?
C11' C12' H12' 120.0 . . ?
C12' C13' C14' 120.0 . . ?
C12' C13' H13' 120.0 . . ?
C14' C13' H13' 120.0 . . ?
C13' C14' C15' 120.0 . . ?
C13' C14' H14' 120.0 . . ?
C15' C14' H14' 120.0 . . ?
C14' C15' C10' 120.0 . . ?
C14' C15' H15' 120.0 . . ?
C10' C15' H15' 120.0 . . ?
C21 C16 C17 118.7(12) . . ?
C21 C16 P1 123.4(9) . . ?
C17 C16 P1 117.9(10) . . ?
C18 C17 C16 119.9(15) . . ?
C18 C17 H17A 120.1 . . ?
C16 C17 H17A 120.1 . . ?
C19 C18 C17 120.0(14) . . ?
C19 C18 H18A 120.0 . . ?
C17 C18 H18A 120.0 . . ?
C20 C19 C18 122.1(14) . . ?
C20 C19 H19A 118.9 . . ?
C18 C19 H19A 118.9 . . ?
C19 C20 C21 119.3(15) . . ?
C19 C20 H20A 120.4 . . ?
C21 C20 H20A 120.4 . . ?
C20 C21 C16 120.0(13) . . ?
C20 C21 H21A 120.0 . . ?
C16 C21 H21A 120.0 . . ?
C23 C22 C27 120.0 . . ?
C23 C22 P2 124.3(10) . . ?
C27 C22 P2 115.5(10) . . ?
C22 C23 C24 120.0 . . ?
C22 C23 H23 120.0 . . ?
C24 C23 H23 120.0 . . ?
C25 C24 C23 120.0 . . ?
C25 C24 H24 120.0 . . ?
C23 C24 H24 120.0 . . ?
C24 C25 C26 120.0 . . ?
C24 C25 H25 120.0 . . ?
C26 C25 H25 120.0 . . ?
C27 C26 C25 120.0 . . ?
C27 C26 H26 120.0 . . ?
C25 C26 H26 120.0 . . ?
C26 C27 C22 120.0 . . ?
C26 C27 H27 120.0 . . ?
C22 C27 H27 120.0 . . ?
C23' C22' C27' 120.0 . . ?
C23' C22' P2 117.9(18) . . ?
C27' C22' P2 121.7(18) . . ?
C22' C23' C24' 120.0 . . ?
C22' C23' H23' 120.0 . . ?
C24' C23' H23' 120.0 . . ?
C23' C24' C25' 120.0 . . ?
C23' C24' H24' 120.0 . . ?
C25' C24' H24' 120.0 . . ?
C26' C25' C24' 120.0 . . ?
C26' C25' H25' 120.0 . . ?
C24' C25' H25' 120.0 . . ?
C25' C26' C27' 120.0 . . ?
C25' C26' H26' 120.0 . . ?
C27' C26' H26' 120.0 . . ?
C26' C27' C22' 120.0 . . ?
C26' C27' H27' 120.0 . . ?
C22' C27' H27' 120.0 . . ?
C29 C28 C33 120.6(11) . . ?
C29 C28 P2 117.9(9) . . ?
C33 C28 P2 121.4(10) . . ?
C28 C29 C30 119.4(12) . . ?
C28 C29 H29A 120.3 . . ?
C30 C29 H29A 120.3 . . ?
C31 C30 C29 120.9(13) . . ?
C31 C30 H30A 119.5 . . ?
C29 C30 H30A 119.5 . . ?
C30 C31 C32 119.8(12) . . ?
C30 C31 H31A 120.1 . . ?
C32 C31 H31A 120.1 . . ?
C31 C32 C33 121.0(11) . . ?
C31 C32 H32A 119.5 . . ?
C33 C32 H32A 119.5 . . ?
C28 C33 C32 118.2(12) . . ?
C28 C33 H33A 120.9 . . ?
C32 C33 H33A 120.9 . . ?
P3 Au3 S2 175.23(12) . . ?
P3 Au3 Au4 90.85(7) . . ?
S2 Au3 Au4 89.24(9) . . ?
P3 Au3 Au3 95.89(7) . 2_655 ?
S2 Au3 Au3 86.61(9) . 2_655 ?
Au4 Au3 Au3 146.83(3) . 2_655 ?
N3 Au4 P4 178.3(3) . . ?
N3 Au4 Au3 87.4(3) . . ?
P4 Au4 Au3 93.53(7) . . ?
C34 S2 Au3 109.1(4) . . ?
C43 P3 C49 105.0(6) . . ?
C43 P3 C42 105.2(5) . . ?
C49 P3 C42 106.5(5) . . ?
C43 P3 Au3 117.5(4) . . ?
C49 P3 Au3 110.4(4) . . ?
C42 P3 Au3 111.4(4) . . ?
C55 P4 C61 106.7(9) . . ?
C55 P4 C61' 101.4(11) . . ?
C55 P4 C42 107.7(6) . . ?
C61 P4 C42 106.3(7) . . ?
C61' P4 C42 105.6(9) . . ?
C55 P4 Au4 114.9(4) . . ?
C61 P4 Au4 110.1(7) . . ?
C61' P4 Au4 115.6(9) . . ?
C42 P4 Au4 110.7(3) . . ?
C35 N3 C34 104.6(10) . . ?
C35 N3 Au4 127.6(9) . . ?
C34 N3 Au4 127.8(9) . . ?
C34 N4 C40 103.7(12) . . ?
N4 C34 N3 115.3(13) . . ?
N4 C34 S2 118.7(11) . . ?
N3 C34 S2 126.0(9) . . ?
C36 C35 N3 130.5(13) . . ?
C36 C35 C40 123.1(14) . . ?
N3 C35 C40 106.4(13) . . ?
C35 C36 C37 115.5(14) . . ?
C35 C36 H36A 122.2 . . ?
C37 C36 H36A 122.2 . . ?
C38 C37 C36 125.0(16) . . ?
C38 C37 C41 115.9(17) . . ?
C36 C37 C41 119.1(18) . . ?
C38 C37 H37A 117.5 . . ?
C36 C37 H37A 117.5 . . ?
C37 C38 C39 117.6(15) . . ?
C37 C38 C41' 110(2) . . ?
C39 C38 C41' 133(2) . . ?
C37 C38 H38A 121.2 . . ?
C39 C38 H38A 121.2 . . ?
C38 C39 C40 121.4(16) . . ?
C38 C39 H39A 119.3 . . ?
C40 C39 H39A 119.3 . . ?
C39 C40 N4 132.8(15) . . ?
C39 C40 C35 117.3(17) . . ?
N4 C40 C35 109.9(13) . . ?
C37 C41 H41A 109.5 . . ?
C37 C41 H41B 109.5 . . ?
C37 C41 H41C 109.5 . . ?
C38 C41' H41D 109.5 . . ?
C38 C41' H41E 109.5 . . ?
C38 C41' H41F 109.5 . . ?
P4 C42 P3 113.4(5) . . ?
P4 C42 H42A 108.9 . . ?
P3 C42 H42A 108.9 . . ?
P4 C42 H42B 108.9 . . ?
P3 C42 H42B 108.9 . . ?
H42A C42 H42B 107.7 . . ?
C48 C43 C44 118.3(11) . . ?
C48 C43 P3 124.1(9) . . ?
C44 C43 P3 117.6(9) . . ?
C45 C44 C43 119.8(12) . . ?
C45 C44 H44A 120.1 . . ?
C43 C44 H44A 120.1 . . ?
C44 C45 C46 121.3(12) . . ?
C44 C45 H45A 119.4 . . ?
C46 C45 H45A 119.4 . . ?
C47 C46 C45 119.1(12) . . ?
C47 C46 H46A 120.5 . . ?
C45 C46 H46A 120.5 . . ?
C48 C47 C46 119.8(12) . . ?
C48 C47 H47A 120.1 . . ?
C46 C47 H47A 120.1 . . ?
C47 C48 C43 121.7(11) . . ?
C47 C48 H48A 119.2 . . ?
C43 C48 H48A 119.2 . . ?
C50 C49 C54 121.0(12) . . ?
C50 C49 P3 120.3(10) . . ?
C54 C49 P3 118.5(10) . . ?
C49 C50 C51 119.1(14) . . ?
C49 C50 H50A 120.4 . . ?
C51 C50 H50A 120.4 . . ?
C50 C51 C52 120.2(15) . . ?
C50 C51 H51A 119.9 . . ?
C52 C51 H51A 119.9 . . ?
C51 C52 C53 120.4(14) . . ?
C51 C52 H52A 119.8 . . ?
C53 C52 H52A 119.8 . . ?
C54 C53 C52 119.8(14) . . ?
C54 C53 H53A 120.1 . . ?
C52 C53 H53A 120.1 . . ?
C53 C54 C49 119.5(13) . . ?
C53 C54 H54A 120.2 . . ?
C49 C54 H54A 120.2 . . ?
C60 C55 C56 119.7(12) . . ?
C60 C55 P4 118.9(11) . . ?
C56 C55 P4 121.4(9) . . ?
C57 C56 C55 119.2(14) . . ?
C57 C56 H56A 120.4 . . ?
C55 C56 H56A 120.4 . . ?
C58 C57 C56 120.9(17) . . ?
C58 C57 H57A 119.5 . . ?
C56 C57 H57A 119.5 . . ?
C57 C58 C59 120.8(14) . . ?
C57 C58 H58A 119.6 . . ?
C59 C58 H58A 119.6 . . ?
C58 C59 C60 120.1(15) . . ?
C58 C59 H59A 120.0 . . ?
C60 C59 H59A 120.0 . . ?
C55 C60 C59 119.2(15) . . ?
C55 C60 H60A 120.4 . . ?
C59 C60 H60A 120.4 . . ?
C62 C61 C66 120.0 . . ?
C62 C61 P4 121.3(11) . . ?
C66 C61 P4 118.7(11) . . ?
C61 C62 C63 120.0 . . ?
C61 C62 H62 120.0 . . ?
C63 C62 H62 120.0 . . ?
C64 C63 C62 120.0 . . ?
C64 C63 H63 120.0 . . ?
C62 C63 H63 120.0 . . ?
C65 C64 C63 120.0 . . ?
C65 C64 H64 120.0 . . ?
C63 C64 H64 120.0 . . ?
C64 C65 C66 120.0 . . ?
C64 C65 H65 120.0 . . ?
C66 C65 H65 120.0 . . ?
C65 C66 C61 120.0 . . ?
C65 C66 H66 120.0 . . ?
C61 C66 H66 120.0 . . ?
C62' C61' C66' 120.0 . . ?
C62' C61' P4 123.9(14) . . ?
C66' C61' P4 115.7(13) . . ?
C61' C62' C63' 120.0 . . ?
C61' C62' H62' 120.0 . . ?
C63' C62' H62' 120.0 . . ?
C62' C63' C64' 120.0 . . ?
C62' C63' H63' 120.0 . . ?
C64' C63' H63' 120.0 . . ?
C65' C64' C63' 120.0 . . ?
C65' C64' H64' 120.0 . . ?
C63' C64' H64' 120.0 . . ?
C64' C65' C66' 120.0 . . ?
C64' C65' H65' 120.0 . . ?
C66' C65' H65' 120.0 . . ?
C65' C66' C61' 120.0 . . ?
C65' C66' H66' 120.0 . . ?
C61' C66' H66' 120.0 . . ?
C67 O1 H1O 109.5 . . ?
O1 C67 H67A 109.5 . . ?
O1 C67 H67B 109.5 . . ?
H67A C67 H67B 109.5 . . ?
O1 C67 H67C 109.5 . . ?
H67A C67 H67C 109.5 . . ?
H67B C67 H67C 109.5 . . ?
C68 O2 H2O 109.5 . . ?
O2 C68 H68A 109.5 . . ?
O2 C68 H68B 109.5 . . ?
H68A C68 H68B 109.5 . . ?
O2 C68 H68C 109.5 . . ?
H68A C68 H68C 109.5 . . ?
H68B C68 H68C 109.5 . . ?
C69 O3 H3O 109.5 . . ?
O3 C69 H69A 109.5 . . ?
O3 C69 H69B 109.5 . . ?
H69A C69 H69B 109.5 . . ?
O3 C69 H69C 109.5 . . ?
H69A C69 H69C 109.5 . . ?
H69B C69 H69C 109.5 . . ?
C70 O4 H4O 109.5 . . ?
O4 C70 H70A 109.5 . . ?
O4 C70 H70B 109.5 . . ?
H70A C70 H70B 109.5 . . ?
O4 C70 H70C 109.5 . . ?
H70A C70 H70C 109.5 . . ?
H70B C70 H70C 109.5 . . ?
H5OA O5 H5OB 109.5 . . ?

loop_
_geom_bond_atom_site_label_1
_geom_bond_atom_site_label_2
_geom_bond_distance
_geom_bond_site_symmetry_2
_geom_bond_publ_flag
Au1 P1 2.277(3) . ?
Au1 S1 2.302(3) . ?
Au1 Au2 2.8930(7) . ?
Au1 Au1 2.9019(8) 2_655 ?
Au2 N1 2.066(10) . ?
Au2 P2 2.246(3) . ?
S1 C1 1.750(13) . ?
P1 C10 1.781(9) . ?
P1 C10' 1.782(9) . ?
P1 C16 1.812(12) . ?
P1 C9 1.850(10) . ?
P2 C22' 1.810(10) . ?
P2 C22 1.815(10) . ?
P2 C28 1.819(11) . ?
P2 C9 1.824(11) . ?
N1 C2 1.366(15) . ?
N1 C1 1.376(14) . ?
N2 C1 1.329(16) . ?
N2 C7 1.401(16) . ?
C2 C3 1.392(16) . ?
C2 C7 1.406(17) . ?
C3 C4 1.389(19) . ?
C3 H3A 0.9500 . ?
C4 C5 1.42(2) . ?
C4 C8 1.543(15) . ?
C4 H4A 0.9500 . ?
C5 C6 1.381(19) . ?
C5 C8' 1.542(16) . ?
C5 H5A 0.9500 . ?
C6 C7 1.366(19) . ?
C6 H6A 0.9500 . ?
C8 H8A 0.9800 . ?
C8 H8B 0.9800 . ?
C8 H8C 0.9800 . ?
C8' H8D 0.9800 . ?
C8' H8E 0.9800 . ?
C8' H8F 0.9800 . ?
C9 H9A 0.9900 . ?
C9 H9B 0.9900 . ?
C10 C11 1.3900 . ?
C10 C15 1.3900 . ?
C11 C12 1.3900 . ?
C11 H11 0.9500 . ?
C12 C13 1.3900 . ?
C12 H12 0.9500 . ?
C13 C14 1.3900 . ?
C13 H13 0.9500 . ?
C14 C15 1.3900 . ?
C14 H14 0.9500 . ?
C15 H15 0.9500 . ?
C10' C11' 1.3900 . ?
C10' C15' 1.3900 . ?
C11' C12' 1.3900 . ?
C11' H11' 0.9500 . ?
C12' C13' 1.3900 . ?
C12' H12' 0.9500 . ?
C13' C14' 1.3900 . ?
C13' H13' 0.9500 . ?
C14' C15' 1.3900 . ?
C14' H14' 0.9500 . ?
C15' H15' 0.9500 . ?
C16 C21 1.401(18) . ?
C16 C17 1.418(17) . ?
C17 C18 1.38(2) . ?
C17 H17A 0.9500 . ?
C18 C19 1.37(2) . ?
C18 H18A 0.9500 . ?
C19 C20 1.36(2) . ?
C19 H19A 0.9500 . ?
C20 C21 1.397(17) . ?
C20 H20A 0.9500 . ?
C21 H21A 0.9500 . ?
C22 C23 1.3900 . ?
C22 C27 1.3900 . ?
C23 C24 1.3900 . ?
C23 H23 0.9500 . ?
C24 C25 1.3900 . ?
C24 H24 0.9500 . ?
C25 C26 1.3900 . ?
C25 H25 0.9500 . ?
C26 C27 1.3900 . ?
C26 H26 0.9500 . ?
C27 H27 0.9500 . ?
C22' C23' 1.3900 . ?
C22' C27' 1.3900 . ?
C23' C24' 1.3900 . ?
C23' H23' 0.9500 . ?
C24' C25' 1.3900 . ?
C24' H24' 0.9500 . ?
C25' C26' 1.3900 . ?
C25' H25' 0.9500 . ?
C26' C27' 1.3900 . ?
C26' H26' 0.9500 . ?
C27' H27' 0.9500 . ?
C28 C29 1.376(19) . ?
C28 C33 1.386(16) . ?
C29 C30 1.386(18) . ?
C29 H29A 0.9500 . ?
C30 C31 1.345(17) . ?
C30 H30A 0.9500 . ?
C31 C32 1.376(18) . ?
C31 H31A 0.9500 . ?
C32 C33 1.387(16) . ?
C32 H32A 0.9500 . ?
C33 H33A 0.9500 . ?
Au3 P3 2.270(3) . ?
Au3 S2 2.303(3) . ?
Au3 Au4 2.8984(7) . ?
Au3 Au3 2.9457(9) 2_655 ?
Au4 N3 2.058(9) . ?
Au4 P4 2.244(3) . ?
S2 C34 1.743(15) . ?
P3 C43 1.811(11) . ?
P3 C49 1.814(12) . ?
P3 C42 1.847(10) . ?
P4 C55 1.807(11) . ?
P4 C61 1.820(6) . ?
P4 C61' 1.824(6) . ?
P4 C42 1.827(10) . ?
N3 C35 1.366(16) . ?
N3 C34 1.387(15) . ?
N4 C34 1.301(15) . ?
N4 C40 1.39(2) . ?
C35 C36 1.363(19) . ?
C35 C40 1.411(18) . ?
C36 C37 1.380(19) . ?
C36 H36A 0.9500 . ?
C37 C38 1.36(2) . ?
C37 C41 1.539(16) . ?
C37 H37A 0.9500 . ?
C38 C39 1.37(2) . ?
C38 C41' 1.542(16) . ?
C38 H38A 0.9500 . ?
C39 C40 1.39(2) . ?
C39 H39A 0.9500 . ?
C41 H41A 0.9800 . ?
C41 H41B 0.9800 . ?
C41 H41C 0.9800 . ?
C41' H41D 0.9800 . ?
C41' H41E 0.9800 . ?
C41' H41F 0.9800 . ?
C42 H42A 0.9900 . ?
C42 H42B 0.9900 . ?
C43 C48 1.387(15) . ?
C43 C44 1.399(16) . ?
C44 C45 1.385(17) . ?
C44 H44A 0.9500 . ?
C45 C46 1.385(19) . ?
C45 H45A 0.9500 . ?
C46 C47 1.384(18) . ?
C46 H46A 0.9500 . ?
C47 C48 1.384(16) . ?
C47 H47A 0.9500 . ?
C48 H48A 0.9500 . ?
C49 C50 1.378(18) . ?
C49 C54 1.403(16) . ?
C50 C51 1.386(19) . ?
C50 H50A 0.9500 . ?
C51 C52 1.39(2) . ?
C51 H51A 0.9500 . ?
C52 C53 1.39(2) . ?
C52 H52A 0.9500 . ?
C53 C54 1.372(17) . ?
C53 H53A 0.9500 . ?
C54 H54A 0.9500 . ?
C55 C60 1.392(16) . ?
C55 C56 1.396(18) . ?
C56 C57 1.380(18) . ?
C56 H56A 0.9500 . ?
C57 C58 1.36(2) . ?
C57 H57A 0.9500 . ?
C58 C59 1.36(2) . ?
C58 H58A 0.9500 . ?
C59 C60 1.395(19) . ?
C59 H59A 0.9500 . ?
C60 H60A 0.9500 . ?
C61 C62 1.3900 . ?
C61 C66 1.3900 . ?
C62 C63 1.3900 . ?
C62 H62 0.9500 . ?
C63 C64 1.3900 . ?
C63 H63 0.9500 . ?
C64 C65 1.3900 . ?
C64 H64 0.9500 . ?
C65 C66 1.3900 . ?
C65 H65 0.9500 . ?
C66 H66 0.9500 . ?
C61' C62' 1.3900 . ?
C61' C66' 1.3900 . ?
C62' C63' 1.3900 . ?
C62' H62' 0.9500 . ?
C63' C64' 1.3900 . ?
C63' H63' 0.9500 . ?
C64' C65' 1.3900 . ?
C64' H64' 0.9500 . ?
C65' C66' 1.3900 . ?
C65' H65' 0.9500 . ?
C66' H66' 0.9500 . ?
O1 C67 1.414(19) . ?
O1 H1O 0.8400 . ?
C67 H67A 0.9800 . ?
C67 H67B 0.9800 . ?
C67 H67C 0.9800 . ?
O2 C68 1.41(3) . ?
O2 H2O 0.8400 . ?
C68 H68A 0.9800 . ?
C68 H68B 0.9800 . ?
C68 H68C 0.9800 . ?
O3 C69 1.44(3) . ?
O3 H3O 0.8400 . ?
C69 H69A 0.9800 . ?
C69 H69B 0.9800 . ?
C69 H69C 0.9800 . ?
O4 C70 1.48(2) . ?
O4 H4O 0.8400 . ?
C70 H70A 0.9800 . ?
C70 H70B 0.9800 . ?
C70 H70C 0.9800 . ?
O5 H5OA 0.8501 . ?
O5 H5OB 0.8500 . ?

loop_
_geom_hbond_atom_site_label_D
_geom_hbond_atom_site_label_H
_geom_hbond_atom_site_label_A
_geom_hbond_distance_DH
_geom_hbond_distance_HA
_geom_hbond_distance_DA
_geom_hbond_angle_DHA
_geom_hbond_site_symmetry_A
O1 H1O N2 0.84 1.92 2.752(16) 174.1 .
O2 H2O O1 0.84 2.05 2.675(16) 131.0 .
O3 H3O O2 0.84 1.87 2.703(19) 174.9 .
O4 H4O N4 0.84 1.93 2.767(15) 171.0 .
O5 H5OA O4 0.85 1.97 2.77(2) 157.2 .

loop_
_geom_torsion_atom_site_label_1
_geom_torsion_atom_site_label_2
_geom_torsion_atom_site_label_3
_geom_torsion_atom_site_label_4
_geom_torsion
_geom_torsion_site_symmetry_1
_geom_torsion_site_symmetry_2
_geom_torsion_site_symmetry_3
_geom_torsion_site_symmetry_4
_geom_torsion_publ_flag
P1 Au1 Au2 N1 178.4(3) . . . . ?
S1 Au1 Au2 N1 -5.1(3) . . . . ?
Au1 Au1 Au2 N1 74.0(3) 2_655 . . . ?
P1 Au1 Au2 P2 -0.01(12) . . . . ?
S1 Au1 Au2 P2 176.45(14) . . . . ?
Au1 Au1 Au2 P2 -104.49(9) 2_655 . . . ?
P1 Au1 S1 C1 116.2(16) . . . . ?
Au2 Au1 S1 C1 7.2(5) . . . . ?
Au1 Au1 S1 C1 -137.7(5) 2_655 . . . ?
S1 Au1 P1 C10 -10(3) . . . . ?
Au2 Au1 P1 C10 99(2) . . . . ?
Au1 Au1 P1 C10 -115(2) 2_655 . . . ?
S1 Au1 P1 C10' -12(3) . . . . ?
Au2 Au1 P1 C10' 97(2) . . . . ?
Au1 Au1 P1 C10' -118(2) 2_655 . . . ?
S1 Au1 P1 C16 108.0(17) . . . . ?
Au2 Au1 P1 C16 -143.1(5) . . . . ?
Au1 Au1 P1 C16 2.3(5) 2_655 . . . ?
S1 Au1 P1 C9 -132.2(16) . . . . ?
Au2 Au1 P1 C9 -23.2(4) . . . . ?
Au1 Au1 P1 C9 122.1(4) 2_655 . . . ?
N1 Au2 P2 C22' 147(10) . . . . ?
Au1 Au2 P2 C22' -101.0(11) . . . . ?
N1 Au2 P2 C22 155(10) . . . . ?
Au1 Au2 P2 C22 -92.9(7) . . . . ?
N1 Au2 P2 C28 31(10) . . . . ?
Au1 Au2 P2 C28 143.2(4) . . . . ?
N1 Au2 P2 C9 -89(10) . . . . ?
Au1 Au2 P2 C9 23.7(4) . . . . ?
P2 Au2 N1 C2 -62(10) . . . . ?
Au1 Au2 N1 C2 -174.5(9) . . . . ?
P2 Au2 N1 C1 115(10) . . . . ?
Au1 Au2 N1 C1 2.4(9) . . . . ?
C7 N2 C1 N1 3.6(15) . . . . ?
C7 N2 C1 S1 -179.9(9) . . . . ?
C2 N1 C1 N2 -2.9(14) . . . . ?
Au2 N1 C1 N2 179.7(8) . . . . ?
C2 N1 C1 S1 -179.1(9) . . . . ?
Au2 N1 C1 S1 3.5(16) . . . . ?
Au1 S1 C1 N2 175.5(9) . . . . ?
Au1 S1 C1 N1 -8.6(12) . . . . ?
C1 N1 C2 C3 -179.2(13) . . . . ?
Au2 N1 C2 C3 -1.8(18) . . . . ?
C1 N1 C2 C7 0.8(13) . . . . ?
Au2 N1 C2 C7 178.3(8) . . . . ?
N1 C2 C3 C4 179.9(12) . . . . ?
C7 C2 C3 C4 -0.1(18) . . . . ?
C2 C3 C4 C5 -0.7(18) . . . . ?
C2 C3 C4 C8 171.6(14) . . . . ?
C3 C4 C5 C6 1(2) . . . . ?
C8 C4 C5 C6 -171.2(15) . . . . ?
C3 C4 C5 C8' 176(2) . . . . ?
C4 C5 C6 C7 0(2) . . . . ?
C8' C5 C6 C7 -176(2) . . . . ?
C5 C6 C7 N2 178.7(14) . . . . ?
C5 C6 C7 C2 -1(2) . . . . ?
C1 N2 C7 C6 177.6(15) . . . . ?
C1 N2 C7 C2 -3.0(14) . . . . ?
N1 C2 C7 C6 -179.2(12) . . . . ?
C3 C2 C7 C6 0.9(19) . . . . ?
N1 C2 C7 N2 1.3(14) . . . . ?
C3 C2 C7 N2 -178.6(11) . . . . ?
C22' P2 C9 P1 71.1(13) . . . . ?
C22 P2 C9 P1 80.0(9) . . . . ?
C28 P2 C9 P1 -171.2(7) . . . . ?
Au2 P2 C9 P1 -47.2(8) . . . . ?
C10 P1 C9 P2 -78(3) . . . . ?
C10' P1 C9 P2 -75(3) . . . . ?
C16 P1 C9 P2 174.4(7) . . . . ?
Au1 P1 C9 P2 47.1(8) . . . . ?
C16 P1 C10 C11 34(2) . . . . ?
C9 P1 C10 C11 -76(3) . . . . ?
Au1 P1 C10 C11 160.7(14) . . . . ?
C16 P1 C10 C15 -144.1(17) . . . . ?
C9 P1 C10 C15 106.0(16) . . . . ?
Au1 P1 C10 C15 -17(3) . . . . ?
C15 C10 C11 C12 0.0 . . . . ?
P1 C10 C11 C12 -178(3) . . . . ?
C10 C11 C12 C13 0.0 . . . . ?
C11 C12 C13 C14 0.0 . . . . ?
C12 C13 C14 C15 0.0 . . . . ?
C13 C14 C15 C10 0.0 . . . . ?
C11 C10 C15 C14 0.0 . . . . ?
P1 C10 C15 C14 178(3) . . . . ?
C16 P1 C10' C11' 40(3) . . . . ?
C9 P1 C10' C11' -71(4) . . . . ?
Au1 P1 C10' C11' 167(2) . . . . ?
C10 P1 C10' C15' -133(75) . . . . ?
C16 P1 C10' C15' -143.3(14) . . . . ?
C9 P1 C10' C15' 106.2(15) . . . . ?
Au1 P1 C10' C15' -16(2) . . . . ?
C15' C10' C11' C12' 0.0 . . . . ?
P1 C10' C11' C12' 177(4) . . . . ?
C10' C11' C12' C13' 0.0 . . . . ?
C11' C12' C13' C14' 0.0 . . . . ?
C12' C13' C14' C15' 0.0 . . . . ?
C13' C14' C15' C10' 0.0 . . . . ?
C11' C10' C15' C14' 0.0 . . . . ?
P1 C10' C15' C14' -177(4) . . . . ?
C10 P1 C16 C21 -123.6(19) . . . . ?
C10' P1 C16 C21 -123(2) . . . . ?
C9 P1 C16 C21 -10.4(14) . . . . ?
Au1 P1 C16 C21 112.7(11) . . . . ?
C10 P1 C16 C17 54.8(19) . . . . ?
C10' P1 C16 C17 55(2) . . . . ?
C9 P1 C16 C17 168.0(12) . . . . ?
Au1 P1 C16 C17 -68.8(13) . . . . ?
C21 C16 C17 C18 0(2) . . . . ?
P1 C16 C17 C18 -178.4(13) . . . . ?
C16 C17 C18 C19 1(3) . . . . ?
C17 C18 C19 C20 -1(3) . . . . ?
C18 C19 C20 C21 1(3) . . . . ?
C19 C20 C21 C16 0(2) . . . . ?
C17 C16 C21 C20 -1(2) . . . . ?
P1 C16 C21 C20 177.9(11) . . . . ?
C28 P2 C22 C23 -90.3(10) . . . . ?
C9 P2 C22 C23 19.6(11) . . . . ?
Au2 P2 C22 C23 141.5(8) . . . . ?
C28 P2 C22 C27 95.2(8) . . . . ?
C9 P2 C22 C27 -154.8(8) . . . . ?
Au2 P2 C22 C27 -33.0(10) . . . . ?
C27 C22 C23 C24 0.0 . . . . ?
P2 C22 C23 C24 -174.2(14) . . . . ?
C22 C23 C24 C25 0.0 . . . . ?
C23 C24 C25 C26 0.0 . . . . ?
C24 C25 C26 C27 0.0 . . . . ?
C25 C26 C27 C22 0.0 . . . . ?
C23 C22 C27 C26 0.0 . . . . ?
P2 C22 C27 C26 174.7(13) . . . . ?
C28 P2 C22' C23' -95.0(16) . . . . ?
C9 P2 C22' C23' 22.3(19) . . . . ?
Au2 P2 C22' C23' 144.4(13) . . . . ?
C28 P2 C22' C27' 78.2(16) . . . . ?
C9 P2 C22' C27' -164.4(12) . . . . ?
Au2 P2 C22' C27' -42.3(16) . . . . ?
C27' C22' C23' C24' 0.0 . . . . ?
P2 C22' C23' C24' 173(2) . . . . ?
C22' C23' C24' C25' 0.0 . . . . ?
C23' C24' C25' C26' 0.0 . . . . ?
C24' C25' C26' C27' 0.0 . . . . ?
C25' C26' C27' C22' 0.0 . . . . ?
C23' C22' C27' C26' 0.0 . . . . ?
P2 C22' C27' C26' -173(2) . . . . ?
C22' P2 C28 C29 -92.3(16) . . . . ?
C22 P2 C28 C29 -109.3(13) . . . . ?
C9 P2 C28 C29 144.5(12) . . . . ?
Au2 P2 C28 C29 22.1(13) . . . . ?
C22' P2 C28 C33 85.0(15) . . . . ?
C22 P2 C28 C33 68.0(13) . . . . ?
C9 P2 C28 C33 -38.1(12) . . . . ?
Au2 P2 C28 C33 -160.5(10) . . . . ?
C33 C28 C29 C30 -1(2) . . . . ?
P2 C28 C29 C30 176.3(13) . . . . ?
C28 C29 C30 C31 2(3) . . . . ?
C29 C30 C31 C32 -4(2) . . . . ?
C30 C31 C32 C33 5(2) . . . . ?
C29 C28 C33 C32 2(2) . . . . ?
P2 C28 C33 C32 -175.2(11) . . . . ?
C31 C32 C33 C28 -4(2) . . . . ?
P3 Au3 Au4 N3 -179.7(3) . . . . ?
S2 Au3 Au4 N3 5.0(3) . . . . ?
Au3 Au3 Au4 N3 -77.6(3) 2_655 . . . ?
P3 Au3 Au4 P4 -1.15(10) . . . . ?
S2 Au3 Au4 P4 -176.38(12) . . . . ?
Au3 Au3 Au4 P4 100.99(8) 2_655 . . . ?
P3 Au3 S2 C34 -97.7(15) . . . . ?
Au4 Au3 S2 C34 -6.5(5) . . . . ?
Au3 Au3 S2 C34 140.6(5) 2_655 . . . ?
S2 Au3 P3 C43 -122.1(14) . . . . ?
Au4 Au3 P3 C43 146.8(4) . . . . ?
Au3 Au3 P3 C43 -0.6(4) 2_655 . . . ?
S2 Au3 P3 C49 -1.7(16) . . . . ?
Au4 Au3 P3 C49 -92.8(4) . . . . ?
Au3 Au3 P3 C49 119.7(4) 2_655 . . . ?
S2 Au3 P3 C42 116.4(14) . . . . ?
Au4 Au3 P3 C42 25.4(3) . . . . ?
Au3 Au3 P3 C42 -122.1(3) 2_655 . . . ?
N3 Au4 P4 C55 -137(10) . . . . ?
Au3 Au4 P4 C55 98.9(4) . . . . ?
N3 Au4 P4 C61 -17(10) . . . . ?
Au3 Au4 P4 C61 -140.6(8) . . . . ?
N3 Au4 P4 C61' -19(10) . . . . ?
Au3 Au4 P4 C61' -143.4(11) . . . . ?
N3 Au4 P4 C42 101(10) . . . . ?
Au3 Au4 P4 C42 -23.3(4) . . . . ?
P4 Au4 N3 C35 49(10) . . . . ?
Au3 Au4 N3 C35 173.2(9) . . . . ?
P4 Au4 N3 C34 -127(10) . . . . ?
Au3 Au4 N3 C34 -3.4(9) . . . . ?
C40 N4 C34 N3 -2.4(15) . . . . ?
C40 N4 C34 S2 179.3(9) . . . . ?
C35 N3 C34 N4 3.1(14) . . . . ?
Au4 N3 C34 N4 -179.7(9) . . . . ?
C35 N3 C34 S2 -178.8(9) . . . . ?
Au4 N3 C34 S2 -1.6(16) . . . . ?
Au3 S2 C34 N4 -175.0(10) . . . . ?
Au3 S2 C34 N3 6.9(12) . . . . ?
C34 N3 C35 C36 177.1(13) . . . . ?
Au4 N3 C35 C36 -0.1(19) . . . . ?
C34 N3 C35 C40 -2.2(12) . . . . ?
Au4 N3 C35 C40 -179.5(8) . . . . ?
N3 C35 C36 C37 -179.2(12) . . . . ?
C40 C35 C36 C37 0.1(18) . . . . ?
C35 C36 C37 C38 2(2) . . . . ?
C35 C36 C37 C41 -178.4(16) . . . . ?
C36 C37 C38 C39 -2(2) . . . . ?
C41 C37 C38 C39 177.9(17) . . . . ?
C36 C37 C38 C41' 178.9(18) . . . . ?
C41 C37 C38 C41' -1(2) . . . . ?
C37 C38 C39 C40 1(2) . . . . ?
C41' C38 C39 C40 179(2) . . . . ?
C38 C39 C40 N4 177.1(15) . . . . ?
C38 C39 C40 C35 1(2) . . . . ?
C34 N4 C40 C39 -175.7(15) . . . . ?
C34 N4 C40 C35 0.8(15) . . . . ?
C36 C35 C40 C39 -1.3(19) . . . . ?
N3 C35 C40 C39 178.1(12) . . . . ?
C36 C35 C40 N4 -178.4(12) . . . . ?
N3 C35 C40 N4 1.0(14) . . . . ?
C55 P4 C42 P3 -78.5(6) . . . . ?
C61 P4 C42 P3 167.4(9) . . . . ?
C61' P4 C42 P3 173.7(11) . . . . ?
Au4 P4 C42 P3 47.8(6) . . . . ?
C43 P3 C42 P4 -177.8(6) . . . . ?
C49 P3 C42 P4 71.0(7) . . . . ?
Au3 P3 C42 P4 -49.4(6) . . . . ?
C49 P3 C43 C48 125.3(10) . . . . ?
C42 P3 C43 C48 13.1(11) . . . . ?
Au3 P3 C43 C48 -111.6(9) . . . . ?
C49 P3 C43 C44 -54.7(10) . . . . ?
C42 P3 C43 C44 -166.9(9) . . . . ?
Au3 P3 C43 C44 68.5(10) . . . . ?
C48 C43 C44 C45 -1.5(18) . . . . ?
P3 C43 C44 C45 178.4(10) . . . . ?
C43 C44 C45 C46 2(2) . . . . ?
C44 C45 C46 C47 -2(2) . . . . ?
C45 C46 C47 C48 0.4(19) . . . . ?
C46 C47 C48 C43 0.2(19) . . . . ?
C44 C43 C48 C47 0.4(18) . . . . ?
P3 C43 C48 C47 -179.6(9) . . . . ?
C43 P3 C49 C50 -33.7(12) . . . . ?
C42 P3 C49 C50 77.6(11) . . . . ?
Au3 P3 C49 C50 -161.3(10) . . . . ?
C43 P3 C49 C54 151.3(9) . . . . ?
C42 P3 C49 C54 -97.4(10) . . . . ?
Au3 P3 C49 C54 23.7(10) . . . . ?
C54 C49 C50 C51 0(2) . . . . ?
P3 C49 C50 C51 -175.0(11) . . . . ?
C49 C50 C51 C52 2(2) . . . . ?
C50 C51 C52 C53 -3(2) . . . . ?
C51 C52 C53 C54 1(2) . . . . ?
C52 C53 C54 C49 1(2) . . . . ?
C50 C49 C54 C53 -1.6(19) . . . . ?
P3 C49 C54 C53 173.3(10) . . . . ?
C61 P4 C55 C60 -92.8(10) . . . . ?
C61' P4 C55 C60 -95.9(12) . . . . ?
C42 P4 C55 C60 153.4(8) . . . . ?
Au4 P4 C55 C60 29.5(10) . . . . ?
C61 P4 C55 C56 88.4(11) . . . . ?
C61' P4 C55 C56 85.3(12) . . . . ?
C42 P4 C55 C56 -25.4(10) . . . . ?
Au4 P4 C55 C56 -149.3(8) . . . . ?
C60 C55 C56 C57 -1.1(17) . . . . ?
P4 C55 C56 C57 177.7(10) . . . . ?
C55 C56 C57 C58 2(2) . . . . ?
C56 C57 C58 C59 0(2) . . . . ?
C57 C58 C59 C60 -2(2) . . . . ?
C56 C55 C60 C59 -1.6(17) . . . . ?
P4 C55 C60 C59 179.6(9) . . . . ?
C58 C59 C60 C55 3.4(19) . . . . ?
C55 P4 C61 C62 -83.6(16) . . . . ?
C42 P4 C61 C62 31.1(17) . . . . ?
Au4 P4 C61 C62 151.0(13) . . . . ?
C55 P4 C61 C66 96.3(9) . . . . ?
C42 P4 C61 C66 -149.0(9) . . . . ?
Au4 P4 C61 C66 -29.0(10) . . . . ?
C66 C61 C62 C63 0.0 . . . . ?
P4 C61 C62 C63 179.9(17) . . . . ?
C61 C62 C63 C64 0.0 . . . . ?
C62 C63 C64 C65 0.0 . . . . ?
C63 C64 C65 C66 0.0 . . . . ?
C64 C65 C66 C61 0.0 . . . . ?
C62 C61 C66 C65 0.0 . . . . ?
P4 C61 C66 C65 -179.9(16) . . . . ?
C55 P4 C61' C62' -59.3(19) . . . . ?
C42 P4 C61' C62' 53(2) . . . . ?
Au4 P4 C61' C62' 175.8(14) . . . . ?
C55 P4 C61' C66' 113.6(11) . . . . ?
C42 P4 C61' C66' -134.2(10) . . . . ?
Au4 P4 C61' C66' -11.4(13) . . . . ?
C66' C61' C62' C63' 0.0 . . . . ?
P4 C61' C62' C63' 173(2) . . . . ?
C61' C62' C63' C64' 0.0 . . . . ?
C62' C63' C64' C65' 0.0 . . . . ?
C63' C64' C65' C66' 0.0 . . . . ?
C64' C65' C66' C61' 0.0 . . . . ?
C62' C61' C66' C65' 0.0 . . . . ?
P4 C61' C66' C65' -173.2(19) . . . . ?
